data_4121374
loop_
_publ_author_name
'Dongjie Peng'
'Yanlu Zhang'
'Xiaoyong Du'
'Lei Zhang'
'Xuebing Leng'
'Marc D. Walter'
'Zheng Huang'

_publ_section_title
;
 Phosphinite-Iminopyridine Iron Catalysts for Chemoselective Alkene
 Hydrosilylation
;
_journal_name_full 'Journal of the American Chemical Society'
_journal_page_first 19154
_journal_page_last 19166
_journal_paper_doi 10.1021/ja404963f
_journal_volume 135
_journal_year 2013
_chemical_formula_sum 'C19 H25 Br2 Fe N2 O P'
_chemical_formula_weight 544.05
_chemical_name_systematic
; 
 ? 
;
_space_group_IT_number 2
_symmetry_cell_setting triclinic
_symmetry_space_group_name_Hall '-P 1'
_symmetry_space_group_name_H-M 'P -1'
_atom_sites_solution_hydrogens geom
_atom_sites_solution_primary direct
_atom_sites_solution_secondary difmap
_audit_creation_method SHELXL-97
_cell_angle_alpha 107.715(4)
_cell_angle_beta 90.048(4)
_cell_angle_gamma 90.537(5)
_cell_formula_units_Z 4
_cell_length_a 10.111(2)
_cell_length_b 12.582(3)
_cell_length_c 18.628(4)
_cell_measurement_reflns_used 4131
_cell_measurement_temperature 140(2)
_cell_measurement_theta_max 29.10
_cell_measurement_theta_min 2.31
_cell_volume 2257.3(9)
_computing_cell_refinement 'Bruker SAINT'
_computing_data_collection 'Bruker APEX2'
_computing_data_reduction 'Bruker SAINT'
_computing_molecular_graphics 'Bruker SHELXTL'
_computing_publication_material 'Bruker SHELXTL'
_computing_structure_refinement 'SHELXL-97 (Sheldrick, 2008)'
_computing_structure_solution 'SHELXS-97 (Sheldrick, 2008)'
_diffrn_ambient_temperature 140(2)
_diffrn_measured_fraction_theta_full 0.989
_diffrn_measured_fraction_theta_max 0.989
_diffrn_measurement_device_type 'Bruker APEX-II CCD'
_diffrn_measurement_method '\f and \w scans'
_diffrn_radiation_monochromator graphite
_diffrn_radiation_source 'fine-focus sealed tube'
_diffrn_radiation_type MoK\a
_diffrn_radiation_wavelength 0.71073
_diffrn_reflns_av_R_equivalents 0.0471
_diffrn_reflns_av_sigmaI/netI 0.0772
_diffrn_reflns_limit_h_max 12
_diffrn_reflns_limit_h_min -12
_diffrn_reflns_limit_k_max 15
_diffrn_reflns_limit_k_min -15
_diffrn_reflns_limit_l_max 22
_diffrn_reflns_limit_l_min -22
_diffrn_reflns_number 15892
_diffrn_reflns_theta_full 26.00
_diffrn_reflns_theta_max 26.00
_diffrn_reflns_theta_min 1.15
_exptl_absorpt_coefficient_mu 4.289
_exptl_absorpt_correction_T_max 0.8471
_exptl_absorpt_correction_T_min 0.5123
_exptl_absorpt_correction_type multi-scan
_exptl_absorpt_process_details sadabs
_exptl_crystal_colour red
_exptl_crystal_density_diffrn 1.601
_exptl_crystal_description block
_exptl_crystal_F_000 1088
_exptl_crystal_size_max 0.18
_exptl_crystal_size_mid 0.12
_exptl_crystal_size_min 0.04
_refine_diff_density_max 1.840
_refine_diff_density_min -1.542
_refine_diff_density_rms 0.278
_refine_ls_extinction_method none
_refine_ls_goodness_of_fit_ref 1.086
_refine_ls_hydrogen_treatment mixed
_refine_ls_matrix_type full
_refine_ls_number_parameters 479
_refine_ls_number_reflns 8789
_refine_ls_number_restraints 0
_refine_ls_restrained_S_all 1.086
_refine_ls_R_factor_all 0.1109
_refine_ls_R_factor_gt 0.0850
_refine_ls_shift/su_max 0.004
_refine_ls_shift/su_mean 0.000
_refine_ls_structure_factor_coef Fsqd
_refine_ls_weighting_details 'calc w=1/[\s^2^(Fo^2^)+(0.1183P)^2^+32.7433P] where P=(Fo^2^+2Fc^2^)/3'
_refine_ls_weighting_scheme calc
_refine_ls_wR_factor_gt 0.2439
_refine_ls_wR_factor_ref 0.2650
_reflns_number_gt 6528
_reflns_number_total 8789
_reflns_threshold_expression >2sigma(I)
_cod_data_source_file ja404963f_si_003_2.cif
_cod_data_source_block dm13015
_cod_database_code 4121374

loop_
_symmetry_equiv_pos_as_xyz
'x, y, z'
'-x, -y, -z'

loop_
_atom_site_label
_atom_site_type_symbol
_atom_site_fract_x
_atom_site_fract_y
_atom_site_fract_z
_atom_site_U_iso_or_equiv
_atom_site_adp_type
_atom_site_occupancy
_atom_site_symmetry_multiplicity
_atom_site_calc_flag
_atom_site_refinement_flags
Fe1 Fe 0.71001(14) 0.29448(11) 1.01135(7) 0.0208(3) Uani 1 1 d .
Fe2 Fe 0.20656(14) 0.70497(11) 0.48683(7) 0.0196(3) Uani 1 1 d .
Br1 Br 0.51171(13) 0.27063(12) 1.07947(7) 0.0470(4) Uani 1 1 d .
Br2 Br 0.89951(11) 0.26899(9) 1.08747(5) 0.0301(3) Uani 1 1 d .
Br3 Br 0.39175(11) 0.73822(9) 0.41107(6) 0.0316(3) Uani 1 1 d .
Br4 Br 0.00241(12) 0.71021(12) 0.41720(7) 0.0456(4) Uani 1 1 d .
N1 N 0.7486(8) 0.3327(7) 0.9063(4) 0.0213(17) Uani 1 1 d .
N2 N 0.7281(8) 0.4754(6) 1.0419(4) 0.0205(16) Uani 1 1 d .
N3 N 0.2438(8) 0.6691(6) 0.5920(4) 0.0211(17) Uani 1 1 d .
N4 N 0.2331(8) 0.5235(7) 0.4568(4) 0.0217(17) Uani 1 1 d .
O1 O 0.7269(8) 0.1541(6) 0.8299(4) 0.0306(17) Uani 1 1 d .
O2 O 0.2133(9) 0.8515(6) 0.6679(4) 0.0339(18) Uani 1 1 d .
P1 P 0.6922(3) 0.1119(2) 0.90645(14) 0.0236(5) Uani 1 1 d .
P2 P 0.1837(3) 0.8886(2) 0.58987(14) 0.0240(5) Uani 1 1 d .
C1 C 0.7527(10) 0.2612(8) 0.8387(5) 0.025(2) Uani 1 1 d .
C2 C 0.7838(12) 0.2897(9) 0.7732(6) 0.032(2) Uani 1 1 d .
H2 H 0.7835 0.2353 0.7249 0.038 Uiso 1 1 calc R
C3 C 0.8148(13) 0.4001(10) 0.7821(6) 0.037(3) Uani 1 1 d .
H3 H 0.8352 0.4224 0.7390 0.045 Uiso 1 1 calc R
C4 C 0.8168(11) 0.4793(9) 0.8531(6) 0.032(2) Uani 1 1 d .
H4 H 0.8421 0.5546 0.8597 0.038 Uiso 1 1 calc R
C5 C 0.7799(10) 0.4432(8) 0.9147(5) 0.022(2) Uani 1 1 d .
C6 C 0.7687(10) 0.5206(8) 0.9916(5) 0.024(2) Uani 1 1 d .
C7 C 0.7984(12) 0.6390(8) 1.0035(6) 0.033(2) Uani 1 1 d .
H7A H 0.7567 0.6630 0.9636 0.049 Uiso 1 1 calc R
H7B H 0.8944 0.6499 1.0023 0.049 Uiso 1 1 calc R
H7C H 0.7641 0.6832 1.0526 0.049 Uiso 1 1 calc R
C8 C 0.7143(10) 0.5435(8) 1.1190(6) 0.025(2) Uani 1 1 d .
C9 C 0.5903(12) 0.5677(10) 1.1491(6) 0.036(3) Uani 1 1 d .
H9 H 0.5140 0.5383 1.1196 0.043 Uiso 1 1 calc R
C10 C 0.5772(13) 0.6362(11) 1.2237(6) 0.042(3) Uani 1 1 d .
H10 H 0.4919 0.6550 1.2448 0.051 Uiso 1 1 calc R
C11 C 0.6884(15) 0.6761(9) 1.2660(6) 0.041(3) Uani 1 1 d .
H11 H 0.6801 0.7229 1.3165 0.050 Uiso 1 1 calc R
C12 C 0.8104(15) 0.6486(10) 1.2358(7) 0.047(3) Uani 1 1 d .
H12 H 0.8868 0.6751 1.2659 0.057 Uiso 1 1 calc R
C13 C 0.8246(12) 0.5837(10) 1.1631(6) 0.038(3) Uani 1 1 d .
H13 H 0.9106 0.5659 1.1426 0.045 Uiso 1 1 calc R
C14 C 0.8118(13) 0.0015(9) 0.8946(6) 0.037(3) Uani 1 1 d .
H14 H 0.7950 -0.0548 0.8443 0.045 Uiso 1 1 calc R
C15 C 0.9524(13) 0.0426(12) 0.8951(7) 0.048(3) Uani 1 1 d .
H15A H 0.9683 0.1046 0.9412 0.073 Uiso 1 1 calc R
H15B H 0.9670 0.0683 0.8511 0.073 Uiso 1 1 calc R
H15C H 1.0132 -0.0182 0.8935 0.073 Uiso 1 1 calc R
C16 C 0.7857(14) -0.0567(10) 0.9562(7) 0.043(3) Uani 1 1 d .
H16A H 0.8416 -0.1228 0.9467 0.064 Uiso 1 1 calc R
H16B H 0.6925 -0.0793 0.9546 0.064 Uiso 1 1 calc R
H16C H 0.8067 -0.0047 1.0060 0.064 Uiso 1 1 calc R
C17 C 0.5326(12) 0.0411(9) 0.8771(6) 0.034(2) Uani 1 1 d .
H17 H 0.5008 0.0118 0.9184 0.041 Uiso 1 1 calc R
C18 C 0.4316(14) 0.1300(11) 0.8687(9) 0.056(4) Uani 1 1 d .
H18A H 0.4550 0.1535 0.8248 0.084 Uiso 1 1 calc R
H18B H 0.4342 0.1947 0.9141 0.084 Uiso 1 1 calc R
H18C H 0.3423 0.0973 0.8619 0.084 Uiso 1 1 calc R
C19 C 0.5362(14) -0.0554(10) 0.8052(8) 0.051(3) Uani 1 1 d .
H19A H 0.4459 -0.0821 0.7904 0.076 Uiso 1 1 calc R
H19B H 0.5885 -0.1159 0.8133 0.076 Uiso 1 1 calc R
H19C H 0.5766 -0.0306 0.7651 0.076 Uiso 1 1 calc R
C20 C 0.2401(10) 0.7462(8) 0.6616(5) 0.023(2) Uani 1 1 d .
C21 C 0.2637(12) 0.7153(9) 0.7277(6) 0.033(2) Uani 1 1 d .
H21 H 0.2601 0.7694 0.7760 0.040 Uiso 1 1 calc R
C22 C 0.2922(13) 0.6048(11) 0.7208(6) 0.039(3) Uani 1 1 d .
H22 H 0.3102 0.5825 0.7642 0.047 Uiso 1 1 calc R
C23 C 0.2939(11) 0.5279(10) 0.6495(6) 0.035(3) Uani 1 1 d .
H23 H 0.3101 0.4516 0.6439 0.042 Uiso 1 1 calc R
C24 C 0.2720(9) 0.5614(8) 0.5868(5) 0.0217(19) Uani 1 1 d .
C25 C 0.2737(9) 0.4827(8) 0.5090(6) 0.023(2) Uani 1 1 d .
C26 C 0.3121(13) 0.3645(9) 0.4957(7) 0.038(3) Uani 1 1 d .
H26A H 0.2459 0.3269 0.5181 0.056 Uiso 1 1 calc R
H26B H 0.3985 0.3619 0.5189 0.056 Uiso 1 1 calc R
H26C H 0.3171 0.3267 0.4414 0.056 Uiso 1 1 calc R
C27 C 0.2283(10) 0.4552(8) 0.3800(6) 0.024(2) Uani 1 1 d .
C28 C 0.3429(13) 0.4292(11) 0.3379(6) 0.040(3) Uani 1 1 d .
H28 H 0.4258 0.4580 0.3598 0.048 Uiso 1 1 calc R
C29 C 0.3365(14) 0.3613(10) 0.2639(7) 0.045(3) Uani 1 1 d .
H29 H 0.4157 0.3416 0.2357 0.054 Uiso 1 1 calc R
C30 C 0.2163(14) 0.3220(9) 0.2307(6) 0.039(3) Uani 1 1 d .
H30 H 0.2120 0.2760 0.1797 0.047 Uiso 1 1 calc R
C31 C 0.1027(15) 0.3507(10) 0.2726(7) 0.048(3) Uani 1 1 d .
H31 H 0.0196 0.3240 0.2501 0.058 Uiso 1 1 calc R
C32 C 0.1070(12) 0.4175(10) 0.3468(6) 0.037(3) Uani 1 1 d .
H32 H 0.0277 0.4373 0.3748 0.044 Uiso 1 1 calc R
C33 C 0.0233(12) 0.9540(9) 0.6161(7) 0.039(3) Uani 1 1 d .
H33 H -0.0064 0.9821 0.5740 0.047 Uiso 1 1 calc R
C34 C 0.0263(16) 1.0530(10) 0.6876(8) 0.056(4) Uani 1 1 d .
H34A H -0.0624 1.0848 0.6976 0.084 Uiso 1 1 calc R
H34B H 0.0881 1.1099 0.6812 0.084 Uiso 1 1 calc R
H34C H 0.0551 1.0283 0.7301 0.084 Uiso 1 1 calc R
C35 C -0.0772(13) 0.8659(12) 0.6225(8) 0.051(3) Uani 1 1 d .
H35A H -0.0475 0.8326 0.6609 0.076 Uiso 1 1 calc R
H35B H -0.0854 0.8077 0.5738 0.076 Uiso 1 1 calc R
H35C H -0.1634 0.9010 0.6370 0.076 Uiso 1 1 calc R
C36 C 0.3035(12) 1.0037(9) 0.6047(6) 0.036(3) Uani 1 1 d .
H36 H 0.2877 1.0597 0.6550 0.043 Uiso 1 1 calc R
C37 C 0.2805(13) 1.0588(10) 0.5423(7) 0.041(3) Uani 1 1 d .
H37A H 0.3533 1.1109 0.5427 0.061 Uiso 1 1 calc R
H37B H 0.1969 1.0994 0.5515 0.061 Uiso 1 1 calc R
H37C H 0.2767 1.0011 0.4932 0.061 Uiso 1 1 calc R
C38 C 0.4434(14) 0.9604(11) 0.6020(7) 0.047(3) Uani 1 1 d .
H38A H 0.4581 0.9037 0.5533 0.071 Uiso 1 1 calc R
H38B H 0.4562 0.9273 0.6427 0.071 Uiso 1 1 calc R
H38C H 0.5064 1.0222 0.6080 0.071 Uiso 1 1 calc R

loop_
_atom_site_aniso_label
_atom_site_aniso_U_11
_atom_site_aniso_U_22
_atom_site_aniso_U_33
_atom_site_aniso_U_23
_atom_site_aniso_U_13
_atom_site_aniso_U_12
Fe1 0.0341(8) 0.0174(7) 0.0112(6) 0.0050(5) -0.0002(5) -0.0026(5)
Fe2 0.0321(8) 0.0156(7) 0.0112(6) 0.0039(5) -0.0004(5) 0.0026(5)
Br1 0.0405(7) 0.0662(9) 0.0324(6) 0.0126(6) 0.0083(5) -0.0170(6)
Br2 0.0363(6) 0.0335(6) 0.0186(5) 0.0048(4) -0.0053(4) 0.0046(4)
Br3 0.0356(6) 0.0368(6) 0.0186(5) 0.0029(4) 0.0064(4) -0.0055(4)
Br4 0.0361(7) 0.0664(9) 0.0301(6) 0.0080(6) -0.0066(5) 0.0176(6)
N1 0.030(4) 0.024(4) 0.011(4) 0.007(3) -0.005(3) -0.002(3)
N2 0.029(4) 0.016(4) 0.020(4) 0.010(3) 0.000(3) 0.000(3)
N3 0.033(5) 0.018(4) 0.011(4) 0.004(3) 0.002(3) -0.002(3)
N4 0.028(4) 0.019(4) 0.017(4) 0.004(3) 0.000(3) -0.002(3)
O1 0.057(5) 0.016(3) 0.014(3) -0.002(3) -0.008(3) -0.007(3)
O2 0.066(5) 0.021(4) 0.013(3) 0.002(3) 0.002(3) 0.004(3)
P1 0.0369(15) 0.0158(12) 0.0162(11) 0.0024(10) -0.0060(10) 0.0011(10)
P2 0.0398(15) 0.0156(12) 0.0152(11) 0.0024(9) 0.0057(10) 0.0000(10)
C1 0.035(6) 0.017(5) 0.022(5) 0.006(4) 0.000(4) 0.006(4)
C2 0.048(7) 0.028(6) 0.017(5) 0.003(4) -0.002(4) 0.011(5)
C3 0.062(8) 0.040(7) 0.014(5) 0.013(5) 0.009(5) 0.004(6)
C4 0.043(6) 0.027(5) 0.029(6) 0.015(5) 0.004(5) 0.002(5)
C5 0.033(5) 0.021(5) 0.015(4) 0.009(4) 0.001(4) -0.001(4)
C6 0.029(5) 0.029(5) 0.020(5) 0.014(4) 0.006(4) 0.003(4)
C7 0.048(7) 0.017(5) 0.028(5) 0.000(4) 0.009(5) -0.001(4)
C8 0.038(6) 0.017(5) 0.025(5) 0.012(4) 0.000(4) 0.001(4)
C9 0.042(7) 0.041(7) 0.029(6) 0.017(5) 0.011(5) 0.016(5)
C10 0.056(8) 0.046(7) 0.028(6) 0.013(5) 0.022(6) 0.023(6)
C11 0.085(10) 0.015(5) 0.021(5) 0.001(4) 0.009(6) 0.006(6)
C12 0.079(10) 0.031(6) 0.034(6) 0.013(5) -0.006(6) -0.016(6)
C13 0.043(7) 0.041(7) 0.030(6) 0.012(5) 0.002(5) -0.015(5)
C14 0.057(8) 0.023(5) 0.029(6) 0.003(5) -0.009(5) 0.011(5)
C15 0.044(7) 0.061(9) 0.030(6) -0.002(6) 0.000(5) 0.020(6)
C16 0.063(8) 0.029(6) 0.039(7) 0.014(5) -0.016(6) 0.001(6)
C17 0.045(7) 0.022(5) 0.036(6) 0.011(5) -0.008(5) 0.000(5)
C18 0.053(8) 0.037(7) 0.064(9) -0.004(7) -0.025(7) 0.007(6)
C19 0.065(9) 0.025(6) 0.054(8) 0.001(6) -0.028(7) -0.012(6)
C20 0.038(6) 0.020(5) 0.012(4) 0.005(4) 0.004(4) -0.006(4)
C21 0.053(7) 0.032(6) 0.015(5) 0.009(4) -0.009(5) -0.013(5)
C22 0.055(7) 0.050(7) 0.019(5) 0.020(5) -0.008(5) -0.012(6)
C23 0.043(7) 0.035(6) 0.037(6) 0.027(5) -0.001(5) -0.004(5)
C24 0.023(5) 0.025(5) 0.018(4) 0.008(4) -0.001(4) -0.005(4)
C25 0.023(5) 0.020(5) 0.028(5) 0.012(4) 0.000(4) -0.002(4)
C26 0.053(7) 0.031(6) 0.034(6) 0.016(5) -0.005(5) 0.010(5)
C27 0.033(5) 0.014(4) 0.027(5) 0.007(4) -0.004(4) -0.003(4)
C28 0.047(7) 0.044(7) 0.019(5) -0.006(5) 0.004(5) 0.009(5)
C29 0.060(8) 0.034(7) 0.029(6) -0.008(5) 0.008(6) 0.014(6)
C30 0.080(9) 0.013(5) 0.022(5) 0.004(4) -0.006(6) 0.001(5)
C31 0.069(9) 0.035(7) 0.040(7) 0.013(6) -0.027(7) -0.035(6)
C32 0.041(6) 0.048(7) 0.026(5) 0.017(5) -0.012(5) -0.023(5)
C33 0.051(7) 0.026(6) 0.048(7) 0.022(5) 0.016(6) 0.011(5)
C34 0.077(10) 0.026(6) 0.058(9) 0.004(6) 0.032(8) 0.011(6)
C35 0.047(8) 0.053(8) 0.050(8) 0.013(7) 0.026(6) 0.007(6)
C36 0.048(7) 0.029(6) 0.027(5) 0.005(5) 0.002(5) -0.017(5)
C37 0.057(8) 0.034(6) 0.034(6) 0.013(5) 0.006(5) -0.017(5)
C38 0.058(8) 0.047(8) 0.036(7) 0.013(6) -0.009(6) -0.018(6)

loop_
_atom_type_symbol
_atom_type_description
_atom_type_scat_dispersion_real
_atom_type_scat_dispersion_imag
_atom_type_scat_source
C C 0.0033 0.0016 'International Tables Vol C Tables 4.2.6.8 and 6.1.1.4'
H H 0.0000 0.0000 'International Tables Vol C Tables 4.2.6.8 and 6.1.1.4'
N N 0.0061 0.0033 'International Tables Vol C Tables 4.2.6.8 and 6.1.1.4'
P P 0.1023 0.0942 'International Tables Vol C Tables 4.2.6.8 and 6.1.1.4'
Fe Fe 0.3463 0.8444 'International Tables Vol C Tables 4.2.6.8 and 6.1.1.4'
Br Br -0.2901 2.4595 'International Tables Vol C Tables 4.2.6.8 and 6.1.1.4'
O O 0.0106 0.0060 'International Tables Vol C Tables 4.2.6.8 and 6.1.1.4'

loop_
_geom_angle_atom_site_label_1
_geom_angle_atom_site_label_2
_geom_angle_atom_site_label_3
_geom_angle
N2 Fe1 N1 74.0(3)
N2 Fe1 Br1 102.1(2)
N1 Fe1 Br1 135.0(2)
N2 Fe1 Br2 95.8(2)
N1 Fe1 Br2 118.7(2)
Br1 Fe1 Br2 106.37(6)
N2 Fe1 P1 147.0(2)
N1 Fe1 P1 73.4(2)
Br1 Fe1 P1 97.16(9)
Br2 Fe1 P1 104.26(8)
N3 Fe2 N4 73.9(3)
N3 Fe2 Br4 132.1(2)
N4 Fe2 Br4 99.8(2)
N3 Fe2 Br3 120.3(2)
N4 Fe2 Br3 95.6(2)
Br4 Fe2 Br3 107.50(6)
N3 Fe2 P2 74.1(2)
N4 Fe2 P2 147.7(2)
Br4 Fe2 P2 98.72(8)
Br3 Fe2 P2 103.71(8)
C1 N1 C5 118.2(8)
C1 N1 Fe1 126.5(6)
C5 N1 Fe1 115.1(6)
C6 N2 C8 119.6(8)
C6 N2 Fe1 119.1(7)
C8 N2 Fe1 120.7(5)
C24 N3 C20 118.7(8)
C24 N3 Fe2 116.7(6)
C20 N3 Fe2 124.6(6)
C25 N4 C27 120.3(8)
C25 N4 Fe2 117.9(7)
C27 N4 Fe2 120.9(6)
C1 O1 P1 119.8(6)
C20 O2 P2 119.6(6)
O1 P1 C14 100.5(5)
O1 P1 C17 100.1(4)
C14 P1 C17 105.6(5)
O1 P1 Fe1 101.1(2)
C14 P1 Fe1 122.4(4)
C17 P1 Fe1 121.9(4)
O2 P2 C33 98.6(5)
O2 P2 C36 99.6(5)
C33 P2 C36 105.8(6)
O2 P2 Fe2 102.0(3)
C33 P2 Fe2 121.8(4)
C36 P2 Fe2 123.1(4)
N1 C1 O1 119.0(8)
N1 C1 C2 124.2(9)
O1 C1 C2 116.8(9)
C3 C2 C1 117.2(9)
C3 C2 H2 121.4
C1 C2 H2 121.4
C2 C3 C4 121.2(9)
C2 C3 H3 119.4
C4 C3 H3 119.4
C3 C4 C5 117.2(10)
C3 C4 H4 121.4
C5 C4 H4 121.4
N1 C5 C4 121.9(9)
N1 C5 C6 115.8(8)
C4 C5 C6 122.3(9)
N2 C6 C7 126.7(9)
N2 C6 C5 115.1(9)
C7 C6 C5 118.2(8)
C6 C7 H7A 109.5
C6 C7 H7B 109.5
H7A C7 H7B 109.5
C6 C7 H7C 109.5
H7A C7 H7C 109.5
H7B C7 H7C 109.5
C9 C8 C13 119.9(11)
C9 C8 N2 119.5(10)
C13 C8 N2 120.6(10)
C8 C9 C10 119.3(12)
C8 C9 H9 120.3
C10 C9 H9 120.3
C11 C10 C9 119.6(11)
C11 C10 H10 120.2
C9 C10 H10 120.2
C12 C11 C10 120.1(11)
C12 C11 H11 120.0
C10 C11 H11 120.0
C11 C12 C13 121.0(13)
C11 C12 H12 119.5
C13 C12 H12 119.5
C12 C13 C8 120.1(12)
C12 C13 H13 120.0
C8 C13 H13 120.0
C15 C14 C16 112.8(10)
C15 C14 P1 112.6(9)
C16 C14 P1 108.2(9)
C15 C14 H14 107.7
C16 C14 H14 107.7
P1 C14 H14 107.7
C14 C15 H15A 109.5
C14 C15 H15B 109.5
H15A C15 H15B 109.5
C14 C15 H15C 109.5
H15A C15 H15C 109.5
H15B C15 H15C 109.5
C14 C16 H16A 109.5
C14 C16 H16B 109.5
H16A C16 H16B 109.5
C14 C16 H16C 109.5
H16A C16 H16C 109.5
H16B C16 H16C 109.5
C19 C17 C18 109.8(10)
C19 C17 P1 114.9(9)
C18 C17 P1 108.0(8)
C19 C17 H17 108.0
C18 C17 H17 108.0
P1 C17 H17 108.0
C17 C18 H18A 109.5
C17 C18 H18B 109.5
H18A C18 H18B 109.5
C17 C18 H18C 109.5
H18A C18 H18C 109.5
H18B C18 H18C 109.5
C17 C19 H19A 109.5
C17 C19 H19B 109.5
H19A C19 H19B 109.5
C17 C19 H19C 109.5
H19A C19 H19C 109.5
H19B C19 H19C 109.5
O2 C20 N3 119.7(8)
O2 C20 C21 119.3(9)
N3 C20 C21 121.0(9)
C22 C21 C20 119.2(10)
C22 C21 H21 120.4
C20 C21 H21 120.4
C23 C22 C21 118.6(9)
C23 C22 H22 120.7
C21 C22 H22 120.7
C24 C23 C22 120.4(10)
C24 C23 H23 119.8
C22 C23 H23 119.8
N3 C24 C23 122.0(9)
N3 C24 C25 115.2(8)
C23 C24 C25 122.7(9)
N4 C25 C24 115.3(8)
N4 C25 C26 124.5(9)
C24 C25 C26 120.2(9)
C25 C26 H26A 109.5
C25 C26 H26B 109.5
H26A C26 H26B 109.5
C25 C26 H26C 109.5
H26A C26 H26C 109.5
H26B C26 H26C 109.5
C28 C27 C32 119.9(10)
C28 C27 N4 120.7(9)
C32 C27 N4 119.4(10)
C27 C28 C29 119.9(12)
C27 C28 H28 120.1
C29 C28 H28 120.1
C30 C29 C28 120.7(12)
C30 C29 H29 119.7
C28 C29 H29 119.7
C31 C30 C29 118.9(10)
C31 C30 H30 120.6
C29 C30 H30 120.6
C30 C31 C32 121.4(12)
C30 C31 H31 119.3
C32 C31 H31 119.3
C31 C32 C27 119.3(12)
C31 C32 H32 120.3
C27 C32 H32 120.3
C34 C33 C35 111.1(10)
C34 C33 P2 114.0(10)
C35 C33 P2 109.3(8)
C34 C33 H33 107.4
C35 C33 H33 107.4
P2 C33 H33 107.4
C33 C34 H34A 109.5
C33 C34 H34B 109.5
H34A C34 H34B 109.5
C33 C34 H34C 109.5
H34A C34 H34C 109.5
H34B C34 H34C 109.5
C33 C35 H35A 109.5
C33 C35 H35B 109.5
H35A C35 H35B 109.5
C33 C35 H35C 109.5
H35A C35 H35C 109.5
H35B C35 H35C 109.5
C38 C36 C37 111.0(10)
C38 C36 P2 110.3(8)
C37 C36 P2 107.5(8)
C38 C36 H36 109.3
C37 C36 H36 109.3
P2 C36 H36 109.3
C36 C37 H37A 109.5
C36 C37 H37B 109.5
H37A C37 H37B 109.5
C36 C37 H37C 109.5
H37A C37 H37C 109.5
H37B C37 H37C 109.5
C36 C38 H38A 109.5
C36 C38 H38B 109.5
H38A C38 H38B 109.5
C36 C38 H38C 109.5
H38A C38 H38C 109.5
H38B C38 H38C 109.5

loop_
_geom_bond_atom_site_label_1
_geom_bond_atom_site_label_2
_geom_bond_distance
Fe1 N2 2.178(8)
Fe1 N1 2.187(7)
Fe1 Br1 2.4383(18)
Fe1 Br2 2.4634(17)
Fe1 P1 2.528(3)
Fe2 N3 2.173(8)
Fe2 N4 2.198(8)
Fe2 Br4 2.4489(18)
Fe2 Br3 2.4540(17)
Fe2 P2 2.527(3)
N1 C1 1.307(12)
N1 C5 1.385(12)
N2 C6 1.301(12)
N2 C8 1.439(13)
N3 C24 1.362(13)
N3 C20 1.364(12)
N4 C25 1.298(12)
N4 C27 1.428(12)
O1 C1 1.331(12)
O1 P1 1.701(7)
O2 C20 1.323(12)
O2 P2 1.685(7)
P1 C14 1.812(11)
P1 C17 1.837(12)
P2 C33 1.824(12)
P2 C36 1.834(11)
C1 C2 1.407(14)
C2 C3 1.381(16)
C2 H2 0.9500
C3 C4 1.393(15)
C3 H3 0.9500
C4 C5 1.406(13)
C4 H4 0.9500
C5 C6 1.471(13)
C6 C7 1.466(14)
C7 H7A 0.9800
C7 H7B 0.9800
C7 H7C 0.9800
C8 C9 1.373(15)
C8 C13 1.382(16)
C9 C10 1.401(16)
C9 H9 0.9500
C10 C11 1.373(19)
C10 H10 0.9500
C11 C12 1.36(2)
C11 H11 0.9500
C12 C13 1.361(17)
C12 H12 0.9500
C13 H13 0.9500
C14 C15 1.507(19)
C14 C16 1.560(16)
C14 H14 1.0000
C15 H15A 0.9800
C15 H15B 0.9800
C15 H15C 0.9800
C16 H16A 0.9800
C16 H16B 0.9800
C16 H16C 0.9800
C17 C19 1.510(16)
C17 C18 1.564(16)
C17 H17 1.0000
C18 H18A 0.9800
C18 H18B 0.9800
C18 H18C 0.9800
C19 H19A 0.9800
C19 H19B 0.9800
C19 H19C 0.9800
C20 C21 1.420(13)
C21 C22 1.390(17)
C21 H21 0.9500
C22 C23 1.385(16)
C22 H22 0.9500
C23 C24 1.376(14)
C23 H23 0.9500
C24 C25 1.486(14)
C25 C26 1.488(14)
C26 H26A 0.9800
C26 H26B 0.9800
C26 H26C 0.9800
C27 C28 1.384(15)
C27 C32 1.386(15)
C28 C29 1.385(15)
C28 H28 0.9500
C29 C30 1.381(19)
C29 H29 0.9500
C30 C31 1.38(2)
C30 H30 0.9500
C31 C32 1.382(17)
C31 H31 0.9500
C32 H32 0.9500
C33 C34 1.522(18)
C33 C35 1.528(17)
C33 H33 1.0000
C34 H34A 0.9800
C34 H34B 0.9800
C34 H34C 0.9800
C35 H35A 0.9800
C35 H35B 0.9800
C35 H35C 0.9800
C36 C38 1.516(19)
C36 C37 1.541(16)
C36 H36 1.0000
C37 H37A 0.9800
C37 H37B 0.9800
C37 H37C 0.9800
C38 H38A 0.9800
C38 H38B 0.9800
C38 H38C 0.9800

loop_
_geom_torsion_atom_site_label_1
_geom_torsion_atom_site_label_2
_geom_torsion_atom_site_label_3
_geom_torsion_atom_site_label_4
_geom_torsion
N2 Fe1 N1 C1 -176.7(9)
Br1 Fe1 N1 C1 -85.5(9)
Br2 Fe1 N1 C1 95.5(8)
P1 Fe1 N1 C1 -2.0(8)
N2 Fe1 N1 C5 7.7(7)
Br1 Fe1 N1 C5 98.9(7)
Br2 Fe1 N1 C5 -80.1(7)
P1 Fe1 N1 C5 -177.6(7)
N1 Fe1 N2 C6 -9.0(7)
Br1 Fe1 N2 C6 -142.7(7)
Br2 Fe1 N2 C6 109.2(7)
P1 Fe1 N2 C6 -18.4(10)
N1 Fe1 N2 C8 179.9(8)
Br1 Fe1 N2 C8 46.3(7)
Br2 Fe1 N2 C8 -61.9(7)
P1 Fe1 N2 C8 170.5(5)
N4 Fe2 N3 C24 4.1(7)
Br4 Fe2 N3 C24 92.8(7)
Br3 Fe2 N3 C24 -83.0(7)
P2 Fe2 N3 C24 -179.8(7)
N4 Fe2 N3 C20 -175.6(8)
Br4 Fe2 N3 C20 -86.9(8)
Br3 Fe2 N3 C20 97.3(8)
P2 Fe2 N3 C20 0.5(7)
N3 Fe2 N4 C25 -8.8(7)
Br4 Fe2 N4 C25 -139.9(7)
Br3 Fe2 N4 C25 111.2(7)
P2 Fe2 N4 C25 -15.9(10)
N3 Fe2 N4 C27 -178.1(8)
Br4 Fe2 N4 C27 50.7(7)
Br3 Fe2 N4 C27 -58.2(7)
P2 Fe2 N4 C27 174.8(5)
C1 O1 P1 C14 -126.6(8)
C1 O1 P1 C17 125.3(8)
C1 O1 P1 Fe1 -0.3(8)
N2 Fe1 P1 O1 10.4(5)
N1 Fe1 P1 O1 1.0(4)
Br1 Fe1 P1 O1 135.9(3)
Br2 Fe1 P1 O1 -115.2(3)
N2 Fe1 P1 C14 120.6(6)
N1 Fe1 P1 C14 111.2(5)
Br1 Fe1 P1 C14 -113.9(5)
Br2 Fe1 P1 C14 -4.9(5)
N2 Fe1 P1 C17 -99.1(6)
N1 Fe1 P1 C17 -108.5(5)
Br1 Fe1 P1 C17 26.4(4)
Br2 Fe1 P1 C17 135.3(4)
C20 O2 P2 C33 125.4(9)
C20 O2 P2 C36 -126.8(9)
C20 O2 P2 Fe2 0.2(8)
N3 Fe2 P2 O2 -0.3(4)
N4 Fe2 P2 O2 6.8(5)
Br4 Fe2 P2 O2 131.1(3)
Br3 Fe2 P2 O2 -118.3(3)
N3 Fe2 P2 C33 -108.5(5)
N4 Fe2 P2 C33 -101.4(6)
Br4 Fe2 P2 C33 23.0(4)
Br3 Fe2 P2 C33 133.5(4)
N3 Fe2 P2 C36 109.7(5)
N4 Fe2 P2 C36 116.8(6)
Br4 Fe2 P2 C36 -118.9(5)
Br3 Fe2 P2 C36 -8.4(5)
C5 N1 C1 O1 177.9(9)
Fe1 N1 C1 O1 2.4(14)
C5 N1 C1 C2 -1.5(15)
Fe1 N1 C1 C2 -177.0(8)
P1 O1 C1 N1 -1.1(13)
P1 O1 C1 C2 178.4(8)
N1 C1 C2 C3 1.5(17)
O1 C1 C2 C3 -178.0(10)
C1 C2 C3 C4 0.9(18)
C2 C3 C4 C5 -3.0(18)
C1 N1 C5 C4 -0.8(15)
Fe1 N1 C5 C4 175.2(8)
C1 N1 C5 C6 177.7(9)
Fe1 N1 C5 C6 -6.3(11)
C3 C4 C5 N1 3.0(16)
C3 C4 C5 C6 -175.4(10)
C8 N2 C6 C7 -2.8(16)
Fe1 N2 C6 C7 -174.0(9)
C8 N2 C6 C5 179.7(9)
Fe1 N2 C6 C5 8.5(12)
N1 C5 C6 N2 -1.3(13)
C4 C5 C6 N2 177.2(10)
N1 C5 C6 C7 -179.0(9)
C4 C5 C6 C7 -0.5(15)
C6 N2 C8 C9 108.9(11)
Fe1 N2 C8 C9 -80.1(10)
C6 N2 C8 C13 -71.8(12)
Fe1 N2 C8 C13 99.2(10)
C13 C8 C9 C10 2.2(16)
N2 C8 C9 C10 -178.5(9)
C8 C9 C10 C11 -1.5(17)
C9 C10 C11 C12 -0.3(18)
C10 C11 C12 C13 1.5(18)
C11 C12 C13 C8 -0.8(18)
C9 C8 C13 C12 -1.1(16)
N2 C8 C13 C12 179.6(10)
O1 P1 C14 C15 60.3(9)
C17 P1 C14 C15 164.0(8)
Fe1 P1 C14 C15 -50.2(10)
O1 P1 C14 C16 -174.4(8)
C17 P1 C14 C16 -70.6(9)
Fe1 P1 C14 C16 75.1(9)
O1 P1 C17 C19 59.5(9)
C14 P1 C17 C19 -44.6(10)
Fe1 P1 C17 C19 169.5(7)
O1 P1 C17 C18 -63.4(9)
C14 P1 C17 C18 -167.5(9)
Fe1 P1 C17 C18 46.6(10)
P2 O2 C20 N3 0.1(13)
P2 O2 C20 C21 -179.4(8)
C24 N3 C20 O2 179.8(9)
Fe2 N3 C20 O2 -0.5(13)
C24 N3 C20 C21 -0.7(14)
Fe2 N3 C20 C21 179.0(8)
O2 C20 C21 C22 -179.8(10)
N3 C20 C21 C22 0.7(16)
C20 C21 C22 C23 -1.4(17)
C21 C22 C23 C24 2.2(18)
C20 N3 C24 C23 1.5(14)
Fe2 N3 C24 C23 -178.2(8)
C20 N3 C24 C25 179.8(8)
Fe2 N3 C24 C25 0.1(11)
C22 C23 C24 N3 -2.3(17)
C22 C23 C24 C25 179.5(10)
C27 N4 C25 C24 -179.0(8)
Fe2 N4 C25 C24 11.5(11)
C27 N4 C25 C26 -2.7(15)
Fe2 N4 C25 C26 -172.2(8)
N3 C24 C25 N4 -7.7(13)
C23 C24 C25 N4 170.7(10)
N3 C24 C25 C26 175.9(9)
C23 C24 C25 C26 -5.8(15)
C25 N4 C27 C28 -76.0(13)
Fe2 N4 C27 C28 93.2(11)
C25 N4 C27 C32 106.0(11)
Fe2 N4 C27 C32 -84.8(10)
C32 C27 C28 C29 -3.1(17)
N4 C27 C28 C29 178.9(10)
C27 C28 C29 C30 2.2(19)
C28 C29 C30 C31 -0.6(18)
C29 C30 C31 C32 -0.1(18)
C30 C31 C32 C27 -0.8(18)
C28 C27 C32 C31 2.4(16)
N4 C27 C32 C31 -179.6(10)
O2 P2 C33 C34 60.1(9)
C36 P2 C33 C34 -42.4(10)
Fe2 P2 C33 C34 170.1(7)
O2 P2 C33 C35 -64.8(10)
C36 P2 C33 C35 -167.4(9)
Fe2 P2 C33 C35 45.1(10)
O2 P2 C36 C38 65.2(9)
C33 P2 C36 C38 167.1(8)
Fe2 P2 C36 C38 -46.0(9)
O2 P2 C36 C37 -173.7(8)
C33 P2 C36 C37 -71.8(9)
Fe2 P2 C36 C37 75.1(9)
